data_2006036
loop_
_publ_author_name
'Koman, M.'
'J\'ona, E.'
'Kop\'al, I.'

_publ_section_title
;Structural Investigation of Ni^II^ Complexes. XI.
 Dichlorobis(4-methylpiperidine-<i>N</i>)(4-methylpyridine-<i>N</i>)nickel(II)
;
_journal_issue 4
_journal_name_full 'Acta Crystallographica Section C'
_journal_page_first 443
_journal_page_last 445
_journal_paper_doi 10.1107/S010827019601284X
_journal_volume 53
_journal_year 1997
_chemical_formula_iupac '[NiCl~2~(C~6~H~7~N)(C~6~H~13~N)~2~]'
_chemical_formula_moiety 'C18 H33 Cl2 N3 Ni'
_chemical_formula_structural '[NiCl~2~(4-Mepip)~2~(4-Mepy)]'
_chemical_formula_sum 'C18 H33 Cl2 N3 Ni'
_chemical_formula_weight 421.08
_chemical_name_systematic
;
Dichlorobis(4-methylpiperidine)(4-methylpyridine)nickel(II)
;
_space_group_IT_number 15
_symmetry_cell_setting monoclinic
_symmetry_space_group_name_Hall '-C 2yc'
_symmetry_space_group_name_H-M 'C 1 2/c 1'
_audit_creation_method SHELXL
_cell_angle_alpha 90.00
_cell_angle_beta 123.73(3)
_cell_angle_gamma 90.00
_cell_formula_units_Z 4
_cell_length_a 20.520(4)
_cell_length_b 10.835(2)
_cell_length_c 12.333(2)
_cell_measurement_reflns_used 25
_cell_measurement_temperature 293(2)
_cell_measurement_theta_max 11.9
_cell_measurement_theta_min 4.7
_cell_volume 2280.5(11)
_computing_cell_refinement 'Syntex P2~1~ Software'
_computing_data_collection 'Syntex P2~1~ Software (Syntex, 1973)'
_computing_data_reduction 'XP2~1~ (Pavel\<c\'ik, 1993)'
_computing_molecular_graphics 'ORTEP (Johnson, 1965)'
_computing_publication_material SHELXL93
_computing_structure_refinement 'SHELXL93 (Sheldrick, 1993)'
_computing_structure_solution 'SHELXS86 (Sheldrick, 1990)'
_diffrn_ambient_temperature 293(2)
_diffrn_measurement_device 'Syntex P2~1~'
_diffrn_measurement_method \q/2\q
_diffrn_radiation_monochromator graphite
_diffrn_radiation_source 'fine-focus sealed tube'
_diffrn_radiation_type MoK\a
_diffrn_radiation_wavelength 0.71073
_diffrn_reflns_av_R_equivalents 0.0245
_diffrn_reflns_av_sigmaI/netI 0.0560
_diffrn_reflns_limit_h_max 22
_diffrn_reflns_limit_h_min -16
_diffrn_reflns_limit_k_max 10
_diffrn_reflns_limit_k_min -10
_diffrn_reflns_limit_l_max 0
_diffrn_reflns_limit_l_min -14
_diffrn_reflns_number 710
_diffrn_reflns_theta_max 24.57
_diffrn_reflns_theta_min 2.50
_diffrn_standards_decay_% 15
_diffrn_standards_interval_count 100
_diffrn_standards_number 2
_exptl_absorpt_coefficient_mu 1.090
_exptl_absorpt_correction_type none
_exptl_crystal_colour green
_exptl_crystal_density_diffrn 1.226
_exptl_crystal_density_meas 1.26
_exptl_crystal_density_method 'flotation in C~6~H~6~/CH~2~Cl~2~'
_exptl_crystal_description prism
_exptl_crystal_F_000 896
_exptl_crystal_size_max 0.45
_exptl_crystal_size_mid 0.35
_exptl_crystal_size_min 0.29
_refine_diff_density_max 0.21
_refine_diff_density_min -0.22
_refine_ls_extinction_method none
_refine_ls_goodness_of_fit_all 1.106
_refine_ls_goodness_of_fit_obs 1.106
_refine_ls_hydrogen_treatment 'H atoms positioned with riding model'
_refine_ls_matrix_type full
_refine_ls_number_parameters 111
_refine_ls_number_reflns 672
_refine_ls_number_restraints 0
_refine_ls_restrained_S_all 1.239
_refine_ls_restrained_S_obs 1.106
_refine_ls_R_factor_all 0.0389
_refine_ls_R_factor_obs 0.0373
_refine_ls_shift/esd_max 0.000
_refine_ls_shift/esd_mean 0.000
_refine_ls_structure_factor_coef Fsqd
_refine_ls_weighting_details 'w = 1/[\s^2^(Fo^2^)+(0.0417P)^2^+5.17P] where P=(Fo^2^+2Fc^2^)/3'
_refine_ls_weighting_scheme calc
_refine_ls_wR_factor_all 0.1022
_refine_ls_wR_factor_obs 0.0916
_reflns_number_observed 672
_reflns_number_total 679
_reflns_observed_criterion >2sigma(I)
_cod_data_source_file bm1072.cif
_cod_data_source_block igor
_cod_depositor_comments
;
The following automatic conversions were performed:

'_geom_bond_publ_flag' value 'No' changed to 'no' according to
/home/saulius/struct/CIF-dictionaries/cif_core.dic dictionary named
'cif_core.dic' version 2.4.1 from 2010-06-29 (11
times).

'_geom_angle_publ_flag' value 'No' changed to 'no' according
to /home/saulius/struct/CIF-dictionaries/cif_core.dic dictionary
named 'cif_core.dic' version 2.4.1 from 2010-06-29 (14 times).

Automatic conversion script
Id: cif_fix_values 1715 2011-07-08 13:25:40Z adriana 

The following automatic conversions were performed:

'_refine_ls_weighting_scheme' value 'calc w =
1/[\s^2^(Fo^2^)+(0.0417P)^2^+5.17P] where P=(Fo^2^+2Fc^2^)/3' was
changed to 'calc'. New tag '_refine_ls_weighting_details' was
created. The value of the new tag was set to 'w =
1/[\s^2^(Fo^2^)+(0.0417P)^2^+5.17P] where P=(Fo^2^+2Fc^2^)/3'.

Automatic conversion script
Id: cif_fix_values 3143 2015-03-26 13:38:13Z robertas 
;
_cod_original_cell_volume 2280.5(7)
_cod_original_sg_symbol_H-M 'C 2/c'
_cod_database_code 2006036

loop_
_symmetry_equiv_pos_as_xyz
'x, y, z'
'-x, y, -z+1/2'
'x+1/2, y+1/2, z'
'-x+1/2, y+1/2, -z+1/2'
'-x, -y, -z'
'x, -y, z-1/2'
'-x+1/2, -y+1/2, -z'
'x+1/2, -y+1/2, z-1/2'

loop_
_atom_site_aniso_label
_atom_site_aniso_U_11
_atom_site_aniso_U_12
_atom_site_aniso_U_13
_atom_site_aniso_U_22
_atom_site_aniso_U_23
_atom_site_aniso_U_33
Ni 0.0486(10) 0.000 0.0242(7) 0.0473(10) 0.000 0.0300(7)
Cl 0.0632(14) -0.0142(11) 0.0367(10) 0.086(2) -0.0084(9) 0.0437(11)
N1 0.044(3) 0.000(3) 0.021(3) 0.049(4) -0.001(3) 0.035(3)
C1 0.058(5) 0.007(4) 0.021(4) 0.046(5) 0.005(4) 0.044(4)
C2 0.073(6) 0.016(5) 0.022(5) 0.048(6) 0.012(4) 0.058(5)
C3 0.060(6) 0.028(5) 0.019(4) 0.083(8) 0.001(4) 0.047(4)
C4 0.042(5) 0.001(5) 0.018(4) 0.074(6) -0.004(5) 0.062(5)
C5 0.056(5) -0.001(5) 0.020(4) 0.059(5) 0.016(4) 0.056(4)
C6 0.077(7) 0.024(6) 0.009(5) 0.099(8) 0.006(5) 0.069(6)
N2 0.054(6) 0.000 0.022(4) 0.056(6) 0.000 0.040(5)
C7 0.223(11) 0.014(6) 0.151(9) 0.040(6) 0.009(5) 0.124(7)
C8 0.129(8) 0.011(6) 0.061(6) 0.060(6) -0.009(5) 0.066(5)
C9 0.212(20) 0.000 0.162(17) 0.038(9) 0.000 0.197(18)
C10 0.203(20) 0.000 0.106(18) 0.030(12) 0.000 0.193(20)

loop_
_atom_site_label
_atom_site_occupancy
_atom_site_fract_x
_atom_site_fract_y
_atom_site_fract_z
_atom_site_U_iso_or_equiv
_atom_site_thermal_displace_type
_atom_site_calc_flag
_atom_site_refinement_flags
_atom_site_type_symbol
Ni 1 0.0000 0.52866(13) 0.2500 0.0407(6) Uani d S Ni
Cl 1 0.07326(11) 0.5883(2) 0.1685(2) 0.0607(7) Uani d . Cl
N1 1 -0.1015(3) 0.5425(5) 0.0562(4) 0.0432(14) Uani d . N
H1 1 -0.0870 0.5133 0.0034 0.050 Uiso calc . H
C1 1 -0.1232(4) 0.6724(7) 0.0191(6) 0.054(2) Uani d . C
H2 1 -0.0773 0.7183 0.0385 0.050 Uiso calc . H
H3 1 -0.1412 0.7074 0.0703 0.050 Uiso calc . H
C2 1 -0.1872(5) 0.6857(7) -0.1251(7) 0.067(2) Uani d . C
H4 1 -0.2014 0.7722 -0.1442 0.050 Uiso calc . H
H5 1 -0.1667 0.6596 -0.1758 0.050 Uiso calc . H
C3 1 -0.2595(5) 0.6120(8) -0.1667(7) 0.069(3) Uani d . C
H6 1 -0.2835 0.6466 -0.1234 0.050 Uiso calc . H
C4 1 -0.2364(4) 0.4819(8) -0.1216(7) 0.065(2) Uani d . C
H7 1 -0.2192 0.4427 -0.1723 0.050 Uiso calc . H
H8 1 -0.2818 0.4371 -0.1371 0.050 Uiso calc . H
C5 1 -0.1717(4) 0.4736(8) 0.0213(7) 0.063(2) Uani d . C
H9 1 -0.1910 0.5045 0.0722 0.050 Uiso calc . H
H10 1 -0.1577 0.3875 0.0442 0.050 Uiso calc . H
C6 1 -0.3182(6) 0.6208(9) -0.3116(9) 0.098(3) Uani d . C
H11 1 -0.3310 0.7059 -0.3360 0.050 Uiso calc . H
H12 1 -0.3647 0.5763 -0.3352 0.050 Uiso calc . H
H13 1 -0.2962 0.5860 -0.3560 0.050 Uiso calc . H
N2 1 0.0000 0.3396(8) 0.2500 0.053(2) Uani d S N
C7 1 0.0089(7) 0.2753(8) 0.1619(9) 0.100(4) Uani d . C
H14 1 0.0148 0.3189 0.1028 0.050 Uiso calc . H
C8 1 0.0091(6) 0.1445(9) 0.1599(8) 0.081(3) Uani d . C
H15 1 0.0152 0.1035 0.0997 0.050 Uiso calc . H
C9 1 0.0000 0.0740(12) 0.2500 0.123(7) Uani d S C
C10 1 0.0000 -0.0611(11) 0.2500 0.144(8) Uani d S C
H16 0.5 -0.03556 -0.08439 0.27158 ? . . . H
H17 0.5 0.05186 -0.08439 0.31331 ? . . . H
H18 0.5 -0.01629 -0.08439 0.16511 ? . . . H

loop_
_atom_type_symbol
_atom_type_description
_atom_type_scat_dispersion_real
_atom_type_scat_dispersion_imag
_atom_type_scat_source
C C 0.0033 0.0016 'International Tables Vol C Tables 4.2.6.8 and 6.1.1.4'
H H 0.0000 0.0000 'International Tables Vol C Tables 4.2.6.8 and 6.1.1.4'
N N 0.0061 0.0033 'International Tables Vol C Tables 4.2.6.8 and 6.1.1.4'
Cl Cl 0.1484 0.1585 'International Tables Vol C Tables 4.2.6.8 and 6.1.1.4'
Ni Ni 0.3393 1.1124 'International Tables Vol C Tables 4.2.6.8 and 6.1.1.4'

loop_
_geom_angle_atom_site_label_1
_geom_angle_atom_site_label_2
_geom_angle_atom_site_label_3
_geom_angle_site_symmetry_1
_geom_angle_site_symmetry_3
_geom_angle
_geom_angle_publ_flag
N1 Ni N2 . . 94.0(2) yes
N2 Ni N1 . 2 94.0(2) ?
N1 Ni N1 . 2 171.9(3) yes
N1 Ni Cl . . 87.67(15) yes
N2 Ni Cl . . 106.20(6) yes
N1 Ni Cl 2 . 90.07(15) yes
N2 Ni Cl . 2 106.20(6) ?
N1 Ni Cl . 2 90.07(15) ?
N1 Ni Cl 2 2 87.67(15) ?
Cl Ni Cl . 2 147.59(12) yes
C1 N1 C5 . . 108.7(6) no
C1 N1 Ni . . 110.8(4) no
C5 N1 Ni . . 119.0(4) no
N1 C1 C2 . . 111.7(5) no
C3 C2 C1 . . 113.4(7) no
C4 C3 C6 . . 112.5(7) no
C4 C3 C2 . . 109.0(6) no
C6 C3 C2 . . 111.0(8) no
C3 C4 C5 . . 112.5(6) no
N1 C5 C4 . . 113.5(6) no
C7 N2 C7 . 2 119.6(10) ?
C7 N2 Ni . . 120.2(5) no
C7 N2 Ni 2 . 120.2(5) ?
N2 C7 C8 . . 121.3(7) no
C7 C8 C9 . . 120.8(8) no
C8 C9 C8 . 2 116.1(12) ?
C8 C9 C10 . . 121.9(6) no
C8 C9 C10 2 . 121.9(6) ?

loop_
_geom_bond_atom_site_label_1
_geom_bond_atom_site_label_2
_geom_bond_site_symmetry_2
_geom_bond_distance
_geom_bond_publ_flag
Ni N1 . 2.132(5) yes
Ni N2 . 2.048(9) yes
Ni N1 2 2.132(5) ?
Ni Cl . 2.317(2) yes
Ni Cl 2 2.317(2) ?
N1 C1 . 1.470(9) no
N1 C5 . 1.458(9) no
C1 C2 . 1.521(9) no
C2 C3 . 1.503(11) no
C3 C4 . 1.492(11) no
C3 C6 . 1.504(11) no
C4 C5 . 1.509(10) no
N2 C7 . 1.385(8) no
N2 C7 2 1.385(8) ?
C7 C8 . 1.418(11) no
C8 C9 . 1.444(11) no
C9 C8 2 1.444(11) ?
C9 C10 . 1.46(2) no
